data_4076336
loop_
_publ_author_name
'Ple\<sek, Jarom\'ir'
'Gr\"uner, Bohum\'ir'
'\<S\'icha, V\'aclav'
'B\>ohmer, Volker'
'C\'isa\<rov\'a, Ivana'

_publ_section_title
;
 The Zwitterion
 [8,8&#x2032;-\m-CH2O(CH3)-(1,2-C2B9H10)2-3,3&#x2032;-Co]0as a Versatile
 Building Block To Introduce Cobalt Bis(Dicarbollide) Ion into Organic
 Molecules
;
_journal_issue 5
_journal_name_full Organometallics
_journal_page_first 1703
_journal_paper_doi 10.1021/om200938n
_journal_volume 31
_journal_year 2012
_chemical_compound_source 'synthesized by the authors'
_chemical_formula_moiety 'C5 H22 B18 Co O, C6 H16 N'
_chemical_formula_sum 'C11 H38 B18 Co N O'
_chemical_formula_weight 453.93
_chemical_name_systematic
; 
 ? 
;
_space_group_IT_number 33
_symmetry_cell_setting orthorhombic
_symmetry_space_group_name_Hall 'P 2c -2n'
_symmetry_space_group_name_H-M 'P n a 21'
_atom_sites_solution_hydrogens difmap
_atom_sites_solution_primary direct
_atom_sites_solution_secondary difmap
_audit_creation_method SHELXL-97
_cell_angle_alpha 90.00
_cell_angle_beta 90.00
_cell_angle_gamma 90.00
_cell_formula_units_Z 4
_cell_length_a 29.1550(2)
_cell_length_b 7.1130(4)
_cell_length_c 11.5920(7)
_cell_measurement_reflns_used 2934
_cell_measurement_temperature 150(2)
_cell_measurement_theta_max 27.5
_cell_measurement_theta_min 1
_cell_volume 2403.9(2)
_computing_cell_refinement 'COLLECT and DENZO'
_computing_data_collection 'COLLECT (Hooft, 1998) and DENZO (Otwinowski & Minor, 1997)'
_computing_data_reduction 'COLLECT and DENZO'
_computing_structure_refinement 'SHELXL-97 (Sheldrick, 1997)'
_computing_structure_solution 'SIR92 (Altomare et al., 1994)'
_diffrn_ambient_temperature 150(2)
_diffrn_detector_area_resol_mean 9.091
_diffrn_measured_fraction_theta_full 0.994
_diffrn_measured_fraction_theta_max 0.994
_diffrn_measurement_device_type 'Nonius KappaCCD area detector'
_diffrn_measurement_method '\f and \w scans to fill the Ewald sphere'
_diffrn_radiation_monochromator graphite
_diffrn_radiation_source 'fine-focus sealed tube'
_diffrn_radiation_type MoK\a
_diffrn_radiation_wavelength 0.71073
_diffrn_reflns_av_R_equivalents 0.0380
_diffrn_reflns_av_sigmaI/netI 0.0402
_diffrn_reflns_limit_h_max 37
_diffrn_reflns_limit_h_min -37
_diffrn_reflns_limit_k_max 9
_diffrn_reflns_limit_k_min -9
_diffrn_reflns_limit_l_max 15
_diffrn_reflns_limit_l_min -14
_diffrn_reflns_number 11443
_diffrn_reflns_theta_full 27.46
_diffrn_reflns_theta_max 27.46
_diffrn_reflns_theta_min 2.79
_diffrn_standards_number 0
_exptl_absorpt_coefficient_mu 0.721
_exptl_absorpt_correction_type none
_exptl_crystal_colour red
_exptl_crystal_density_diffrn 1.254
_exptl_crystal_density_method 'not measured'
_exptl_crystal_description prism
_exptl_crystal_F_000 944
_exptl_crystal_size_max 0.45
_exptl_crystal_size_mid 0.37
_exptl_crystal_size_min 0.35
_refine_diff_density_max 0.353
_refine_diff_density_min -0.285
_refine_diff_density_rms 0.047
_refine_ls_abs_structure_details 'Flack H D (1983), Acta Cryst. A39, 876-881'
_refine_ls_abs_structure_Flack 0.00(4)
_refine_ls_extinction_method none
_refine_ls_goodness_of_fit_ref 1.046
_refine_ls_hydrogen_treatment mixed
_refine_ls_matrix_type full
_refine_ls_number_parameters 313
_refine_ls_number_reflns 5169
_refine_ls_number_restraints 1
_refine_ls_restrained_S_all 1.045
_refine_ls_R_factor_all 0.0398
_refine_ls_R_factor_gt 0.0327
_refine_ls_shift/su_max 0.003
_refine_ls_shift/su_mean 0.000
_refine_ls_structure_factor_coef Fsqd
_refine_ls_weighting_details 'calc w=1/[\s^2^(Fo^2^)+(0.0340P)^2^+0.8538P] where P=(Fo^2^+2Fc^2^)/3'
_refine_ls_weighting_scheme calc
_refine_ls_wR_factor_gt 0.0736
_refine_ls_wR_factor_ref 0.0780
_reflns_number_gt 4700
_reflns_number_total 5169
_reflns_threshold_expression I>2\s(I)
_cod_data_source_file om200938n_si_001.cif
_cod_data_source_block 8-
_cod_database_code 4076336

loop_
_symmetry_equiv_pos_as_xyz
'x, y, z'
'-x, -y, z+1/2'
'-x+1/2, y+1/2, z+1/2'
'x+1/2, -y+1/2, z'

loop_
_atom_site_label
_atom_site_type_symbol
_atom_site_fract_x
_atom_site_fract_y
_atom_site_fract_z
_atom_site_U_iso_or_equiv
_atom_site_adp_type
_atom_site_occupancy
_atom_site_symmetry_multiplicity
_atom_site_calc_flag
_atom_site_refinement_flags
Co1 Co 0.680605(8) 0.10535(3) 0.13481(3) 0.01450(7) Uani 1 1 d .
C1 C 0.64769(8) 0.1247(3) -0.0211(2) 0.0196(5) Uani 1 1 d .
H1 H 0.6695(9) 0.130(3) -0.084(3) 0.023(7) Uiso 1 1 d .
C2 C 0.63801(8) -0.0720(3) 0.0445(2) 0.0209(5) Uani 1 1 d .
H2 H 0.6535(8) -0.178(4) 0.017(2) 0.023(7) Uiso 1 1 d .
B4 B 0.63883(9) 0.3154(4) 0.0640(2) 0.0200(5) Uani 1 1 d .
H4 H 0.6566 0.4513 0.0562 0.024 Uiso 1 1 calc R
B5 B 0.59836(9) 0.2454(4) -0.0445(3) 0.0252(6) Uani 1 1 d .
H5 H 0.5914 0.3346 -0.1200 0.030 Uiso 1 1 calc R
B6 B 0.59914(9) -0.0019(4) -0.0580(3) 0.0250(6) Uani 1 1 d .
H6 H 0.5931 -0.0730 -0.1409 0.030 Uiso 1 1 calc R
B7 B 0.62153(8) -0.0392(4) 0.1839(2) 0.0199(5) Uani 1 1 d .
H7 H 0.6279 -0.1382 0.2551 0.024 Uiso 1 1 calc R
B8 B 0.62081(8) 0.2195(4) 0.2019(2) 0.0187(5) Uani 1 1 d .
B9 B 0.57932(8) 0.3017(4) 0.0971(3) 0.0232(6) Uani 1 1 d .
H9 H 0.5591 0.4291 0.1143 0.028 Uiso 1 1 calc R
B10 B 0.55500(9) 0.1087(4) 0.0228(3) 0.0246(6) Uani 1 1 d .
H10 H 0.5192 0.1111 -0.0071 0.029 Uiso 1 1 calc R
B11 B 0.58121(9) -0.0987(4) 0.0747(3) 0.0234(6) Uani 1 1 d .
H11 H 0.5628 -0.2336 0.0771 0.028 Uiso 1 1 calc R
B12 B 0.56894(9) 0.0872(4) 0.1723(3) 0.0241(6) Uani 1 1 d .
H12 H 0.5423 0.0747 0.2391 0.029 Uiso 1 1 calc R
C1' C 0.73159(7) -0.0811(3) 0.1778(2) 0.0174(4) Uani 1 1 d .
H1' H 0.7224(7) -0.207(3) 0.148(2) 0.022(6) Uiso 1 1 d .
C2' C 0.74717(7) 0.0708(3) 0.0810(2) 0.0183(4) Uani 1 1 d .
H2' H 0.7475(10) 0.027(4) -0.003(3) 0.038(8) Uiso 1 1 d .
B4' B 0.70776(8) 0.0237(4) 0.2962(2) 0.0189(5) Uani 1 1 d .
H4' H 0.6817 -0.0386 0.3531 0.023 Uiso 1 1 calc R
B5' B 0.76525(9) -0.0661(4) 0.2976(3) 0.0226(5) Uani 1 1 d .
H5' H 0.7748 -0.1855 0.3530 0.027 Uiso 1 1 calc R
B6' B 0.78964(8) -0.0410(4) 0.1592(2) 0.0236(6) Uani 1 1 d .
H6' H 0.8144 -0.1428 0.1243 0.028 Uiso 1 1 calc R
B7' B 0.73540(7) 0.2947(3) 0.1221(3) 0.0185(5) Uani 1 1 d .
H7' H 0.7274 0.4121 0.0636 0.022 Uiso 1 1 calc R
B8' B 0.70994(8) 0.2724(3) 0.2644(2) 0.0176(5) Uani 1 1 d .
B9' B 0.75314(9) 0.1626(4) 0.3532(2) 0.0208(5) Uani 1 1 d .
H9' H 0.7552 0.1940 0.4460 0.025 Uiso 1 1 calc R
B10' B 0.80386(9) 0.1227(4) 0.2696(3) 0.0243(6) Uani 1 1 d .
H10' H 0.8383 0.1291 0.3080 0.029 Uiso 1 1 calc R
B11' B 0.79237(7) 0.2020(3) 0.1270(3) 0.0222(5) Uani 1 1 d .
H11' H 0.8196 0.2579 0.0710 0.027 Uiso 1 1 calc R
B12' B 0.77003(9) 0.3294(4) 0.2464(2) 0.0218(5) Uani 1 1 d .
H12' H 0.7830 0.4697 0.2694 0.026 Uiso 1 1 calc R
O1 O 0.62641(5) 0.3211(2) 0.30690(15) 0.0232(3) Uani 1 1 d .
C3 C 0.67187(7) 0.4064(3) 0.3200(2) 0.0211(5) Uani 1 1 d .
H3A H 0.6784 0.4254 0.4012 0.025 Uiso 1 1 calc R
H3B H 0.6724 0.5279 0.2821 0.025 Uiso 1 1 calc R
N1 N 0.56478(7) 0.3937(3) 0.47135(19) 0.0230(4) Uani 1 1 d .
C4 C 0.52435(8) 0.4814(3) 0.4117(2) 0.0263(5) Uani 1 1 d .
H4A H 0.5014 0.5141 0.4689 0.032 Uiso 1 1 calc R
H4B H 0.5109 0.3902 0.3596 0.032 Uiso 1 1 calc R
C5 C 0.53709(10) 0.6553(4) 0.3445(3) 0.0331(6) Uani 1 1 d .
H5A H 0.5473 0.7513 0.3968 0.050 Uiso 1 1 calc R
H5B H 0.5108 0.6996 0.3027 0.050 Uiso 1 1 calc R
H5C H 0.5613 0.6258 0.2913 0.050 Uiso 1 1 calc R
C6 C 0.55181(9) 0.2082(4) 0.5228(2) 0.0327(6) Uani 1 1 d .
H6A H 0.5372 0.1317 0.4641 0.039 Uiso 1 1 calc R
H6B H 0.5297 0.2288 0.5840 0.039 Uiso 1 1 calc R
C7 C 0.59277(12) 0.1024(4) 0.5712(3) 0.0515(9) Uani 1 1 d .
H7A H 0.6161 0.0923 0.5130 0.077 Uiso 1 1 calc R
H7B H 0.5834 -0.0211 0.5947 0.077 Uiso 1 1 calc R
H7C H 0.6048 0.1691 0.6365 0.077 Uiso 1 1 calc R
C8 C 0.58824(8) 0.5241(3) 0.5544(2) 0.0259(5) Uani 1 1 d .
H8A H 0.5985 0.6345 0.5125 0.031 Uiso 1 1 calc R
H8B H 0.6152 0.4617 0.5849 0.031 Uiso 1 1 calc R
C9 C 0.55859(9) 0.5868(3) 0.6541(2) 0.0331(7) Uani 1 1 d .
H9A H 0.5332 0.6587 0.6253 0.050 Uiso 1 1 calc R
H9B H 0.5764 0.6631 0.7056 0.050 Uiso 1 1 calc R
H9C H 0.5473 0.4786 0.6946 0.050 Uiso 1 1 calc R
H1N H 0.5892(10) 0.356(4) 0.417(3) 0.043(9) Uiso 1 1 d .

loop_
_atom_site_aniso_label
_atom_site_aniso_U_11
_atom_site_aniso_U_22
_atom_site_aniso_U_33
_atom_site_aniso_U_23
_atom_site_aniso_U_13
_atom_site_aniso_U_12
Co1 0.01524(12) 0.01378(12) 0.01450(13) 0.00036(16) 0.00045(15) 0.00078(9)
C1 0.0186(10) 0.0250(12) 0.0151(11) 0.0002(9) -0.0020(9) -0.0027(9)
C2 0.0200(11) 0.0183(11) 0.0245(13) -0.0029(10) -0.0038(10) 0.0000(9)
B4 0.0202(12) 0.0149(11) 0.0250(14) 0.0052(11) -0.0051(10) 0.0008(10)
B5 0.0236(13) 0.0231(13) 0.0289(16) 0.0052(12) -0.0076(11) -0.0017(11)
B6 0.0226(12) 0.0254(14) 0.0269(15) -0.0044(11) -0.0080(11) -0.0030(11)
B7 0.0175(12) 0.0178(12) 0.0246(13) 0.0031(11) 0.0008(10) -0.0023(10)
B8 0.0160(11) 0.0169(12) 0.0233(15) -0.0001(11) 0.0030(10) 0.0041(9)
B9 0.0181(11) 0.0173(12) 0.0341(16) 0.0014(10) -0.0043(10) 0.0021(9)
B10 0.0206(13) 0.0183(13) 0.0348(17) 0.0010(12) -0.0052(12) -0.0005(10)
B11 0.0177(11) 0.0195(12) 0.0330(16) 0.0016(12) -0.0020(11) -0.0030(10)
B12 0.0176(12) 0.0231(13) 0.0317(16) 0.0034(11) 0.0029(10) -0.0001(10)
C1' 0.0184(10) 0.0151(10) 0.0188(10) -0.0006(8) -0.0011(8) 0.0034(8)
C2' 0.0162(10) 0.0227(11) 0.0161(11) 0.0001(9) 0.0021(9) 0.0009(8)
B4' 0.0214(12) 0.0200(12) 0.0155(12) 0.0043(10) 0.0011(10) 0.0036(10)
B5' 0.0227(12) 0.0227(13) 0.0224(14) -0.0025(11) -0.0044(11) 0.0043(10)
B6' 0.0171(11) 0.0273(12) 0.0263(18) -0.0046(11) -0.0006(10) 0.0029(9)
B7' 0.0142(9) 0.0185(11) 0.0228(15) -0.0004(12) -0.0002(11) -0.0018(8)
B8' 0.0185(11) 0.0196(12) 0.0147(12) -0.0003(10) -0.0023(10) -0.0016(9)
B9' 0.0263(13) 0.0203(12) 0.0158(13) 0.0002(10) -0.0025(10) 0.0051(10)
B10' 0.0201(12) 0.0285(14) 0.0241(15) -0.0025(12) -0.0053(11) 0.0052(10)
B11' 0.0165(10) 0.0266(11) 0.0235(13) -0.0017(15) 0.0013(13) -0.0012(8)
B12' 0.0205(12) 0.0207(12) 0.0241(14) -0.0026(11) -0.0025(11) 0.0016(10)
O1 0.0193(7) 0.0250(8) 0.0253(9) -0.0045(7) 0.0018(6) 0.0030(7)
C3 0.0213(11) 0.0192(11) 0.0228(12) -0.0020(9) -0.0004(9) 0.0007(8)
N1 0.0190(9) 0.0220(10) 0.0280(11) -0.0004(9) 0.0056(8) -0.0022(8)
C4 0.0212(11) 0.0321(13) 0.0256(13) -0.0017(11) 0.0008(10) -0.0008(10)
C5 0.0382(14) 0.0313(13) 0.0299(14) -0.0005(11) 0.0052(12) 0.0048(11)
C6 0.0425(15) 0.0228(12) 0.0328(15) -0.0009(11) 0.0036(12) -0.0113(11)
C7 0.069(2) 0.0319(16) 0.054(2) 0.0132(15) -0.0099(18) 0.0023(15)
C8 0.0224(11) 0.0226(12) 0.0326(15) -0.0038(11) -0.0019(10) -0.0009(9)
C9 0.0396(13) 0.0325(13) 0.027(2) -0.0096(11) 0.0034(12) -0.0042(10)

loop_
_atom_type_symbol
_atom_type_description
_atom_type_scat_dispersion_real
_atom_type_scat_dispersion_imag
_atom_type_scat_source
C C 0.0033 0.0016 'International Tables Vol C Tables 4.2.6.8 and 6.1.1.4'
H H 0.0000 0.0000 'International Tables Vol C Tables 4.2.6.8 and 6.1.1.4'
B B 0.0013 0.0007 'International Tables Vol C Tables 4.2.6.8 and 6.1.1.4'
N N 0.0061 0.0033 'International Tables Vol C Tables 4.2.6.8 and 6.1.1.4'
O O 0.0106 0.0060 'International Tables Vol C Tables 4.2.6.8 and 6.1.1.4'
Co Co 0.3494 0.9721 'International Tables Vol C Tables 4.2.6.8 and 6.1.1.4'

loop_
_geom_angle_atom_site_label_1
_geom_angle_atom_site_label_2
_geom_angle_atom_site_label_3
_geom_angle
C1 Co1 C2' 100.52(10)
C1 Co1 C1' 126.57(9)
C2' Co1 C1' 46.55(9)
C1 Co1 C2 46.38(9)
C2' Co1 C2 110.04(10)
C1' Co1 C2 99.46(9)
C1 Co1 B8 84.90(10)
C2' Co1 B8 162.77(10)
C1' Co1 B8 140.36(10)
C2 Co1 B8 85.60(10)
C1 Co1 B7 83.51(10)
C2' Co1 B7 143.56(10)
C1' Co1 B7 102.30(10)
C2 Co1 B7 48.50(11)
B8 Co1 B7 52.88(11)
C1 Co1 B7' 104.57(11)
C2' Co1 B7' 48.30(9)
C1' Co1 B7' 83.13(9)
C2 Co1 B7' 144.99(12)
B8 Co1 B7' 114.57(10)
B7 Co1 B7' 165.09(11)
C1 Co1 B4 48.31(10)
C2' Co1 B4 121.04(10)
C1' Co1 B4 167.53(10)
C2 Co1 B4 83.51(10)
B8 Co1 B4 51.65(10)
B7 Co1 B4 88.77(11)
B7' Co1 B4 87.54(10)
C1 Co1 B8' 141.62(9)
C2' Co1 B8' 84.27(9)
C1' Co1 B8' 84.09(9)
C2 Co1 B8' 163.37(10)
B8 Co1 B8' 81.51(10)
B7 Co1 B8' 114.89(10)
B7' Co1 B8' 51.34(11)
B4 Co1 B8' 96.53(10)
C1 Co1 B4' 166.92(10)
C2' Co1 B4' 83.22(10)
C1' Co1 B4' 48.43(9)
C2 Co1 B4' 120.55(10)
B8 Co1 B4' 95.18(10)
B7 Co1 B4' 86.12(10)
B7' Co1 B4' 87.33(11)
B4 Co1 B4' 139.54(10)
B8' Co1 B4' 50.86(10)
C2 C1 B5 111.40(18)
C2 C1 B4 113.06(19)
B5 C1 B4 63.85(15)
C2 C1 B6 61.56(15)
B5 C1 B6 62.01(15)
B4 C1 B6 115.78(18)
C2 C1 Co1 66.99(12)
B5 C1 Co1 124.84(17)
B4 C1 Co1 67.22(11)
B6 C1 Co1 124.44(16)
C2 C1 H1 120.1(15)
B5 C1 H1 114.7(16)
B4 C1 H1 120.5(15)
B6 C1 H1 111.8(16)
Co1 C1 H1 111.0(16)
C1 C2 B7 112.18(18)
C1 C2 B11 111.26(18)
B7 C2 B11 63.00(15)
C1 C2 B6 62.49(15)
B7 C2 B6 115.56(18)
B11 C2 B6 62.12(16)
C1 C2 Co1 66.63(11)
B7 C2 Co1 66.63(12)
B11 C2 Co1 123.45(17)
B6 C2 Co1 124.96(16)
C1 C2 H2 116.9(16)
B7 C2 H2 124.8(16)
B11 C2 H2 116.7(15)
B6 C2 H2 108.5(16)
Co1 C2 H2 112.1(15)
C1 B4 B9 103.29(18)
C1 B4 B5 58.07(14)
B9 B4 B5 59.68(15)
C1 B4 B8 104.79(17)
B9 B4 B8 60.47(15)
B5 B4 B8 108.80(18)
C1 B4 Co1 64.48(11)
B9 B4 Co1 116.28(16)
B5 B4 Co1 117.31(16)
B8 B4 Co1 63.59(11)
C1 B4 H4 125.7
B9 B4 H4 121.6
B5 B4 H4 119.7
B8 B4 H4 122.6
Co1 B4 H4 112.7
C1 B5 B6 59.96(14)
C1 B5 B10 104.85(19)
B6 B5 B10 60.19(15)
C1 B5 B9 103.36(19)
B6 B5 B9 108.1(2)
B10 B5 B9 59.68(16)
C1 B5 B4 58.08(14)
B6 B5 B4 109.28(18)
B10 B5 B4 108.2(2)
B9 B5 B4 59.75(15)
C1 B5 H5 125.1
B6 B5 H5 120.4
B10 B5 H5 122.3
B9 B5 H5 123.2
B4 B5 H5 121.2
C2 B6 C1 55.94(13)
C2 B6 B11 58.56(15)
C1 B6 B11 103.27(19)
C2 B6 B5 103.66(18)
C1 B6 B5 58.03(14)
B11 B6 B5 107.9(2)
C2 B6 B10 104.0(2)
C1 B6 B10 103.39(19)
B11 B6 B10 59.88(16)
B5 B6 B10 60.16(16)
C2 B6 H6 125.2
C1 B6 H6 125.9
B11 B6 H6 122.3
B5 B6 H6 122.2
B10 B6 H6 123.3
C2 B7 B11 58.54(14)
C2 B7 B12 103.91(19)
B11 B7 B12 59.86(15)
C2 B7 B8 104.27(18)
B11 B7 B8 107.99(18)
B12 B7 B8 59.82(14)
C2 B7 Co1 64.87(12)
B11 B7 Co1 117.96(17)
B12 B7 Co1 116.16(16)
B8 B7 Co1 63.27(10)
C2 B7 H7 125.3
B11 B7 H7 119.5
B12 B7 H7 121.6
B8 B7 H7 123.5
Co1 B7 H7 112.4
O1 B8 B9 119.06(18)
O1 B8 B12 121.36(19)
B9 B8 B12 58.91(14)
O1 B8 B4 121.89(19)
B9 B8 B4 58.76(14)
B12 B8 B4 105.62(18)
O1 B8 B7 126.8(2)
B9 B8 B7 104.63(17)
B12 B8 B7 58.19(14)
B4 B8 B7 105.70(17)
O1 B8 Co1 114.99(16)
B9 B8 Co1 115.84(16)
B12 B8 Co1 115.26(15)
B4 B8 Co1 64.76(11)
B7 B8 Co1 63.85(11)
B10 B9 B5 60.07(16)
B10 B9 B4 109.17(19)
B5 B9 B4 60.58(15)
B10 B9 B12 60.40(16)
B5 B9 B12 108.16(19)
B4 B9 B12 108.55(18)
B10 B9 B8 110.12(18)
B5 B9 B8 109.76(17)
B4 B9 B8 60.77(14)
B12 B9 B8 60.61(14)
B10 B9 H9 120.8
B5 B9 H9 121.3
B4 B9 H9 121.1
B12 B9 H9 121.7
B8 B9 H9 120.2
B11 B10 B9 108.0(2)
B11 B10 B5 107.37(19)
B9 B10 B5 60.25(16)
B11 B10 B6 59.73(16)
B9 B10 B6 108.08(18)
B5 B10 B6 59.64(16)
B11 B10 B12 60.01(16)
B9 B10 B12 60.19(16)
B5 B10 B12 108.13(19)
B6 B10 B12 108.00(19)
B11 B10 H10 122.0
B9 B10 H10 121.5
B5 B10 H10 121.9
B6 B10 H10 121.9
B12 B10 H10 121.5
C2 B11 B6 59.32(15)
C2 B11 B10 104.94(18)
B6 B11 B10 60.39(16)
C2 B11 B12 104.09(18)
B6 B11 B12 108.94(18)
B10 B11 B12 60.53(16)
C2 B11 B7 58.46(14)
B6 B11 B7 109.40(18)
B10 B11 B7 109.24(19)
B12 B11 B7 60.19(15)
C2 B11 H11 125.2
B6 B11 H11 120.5
B10 B11 H11 121.8
B12 B11 H11 122.3
B7 B11 H11 120.8
B11 B12 B9 106.9(2)
B11 B12 B7 59.95(15)
B9 B12 B7 108.83(18)
B11 B12 B10 59.45(16)
B9 B12 B10 59.41(15)
B7 B12 B10 108.2(2)
B11 B12 B8 109.80(18)
B9 B12 B8 60.48(14)
B7 B12 B8 61.99(14)
B10 B12 B8 109.21(19)
B11 B12 H12 122.0
B9 B12 H12 122.2
B7 B12 H12 120.9
B10 B12 H12 121.9
B8 B12 H12 119.8
C2' C1' B5' 111.15(18)
C2' C1' B4' 112.24(17)
B5' C1' B4' 63.39(15)
C2' C1' B6' 61.96(14)
B5' C1' B6' 61.84(15)
B4' C1' B6' 115.20(17)
C2' C1' Co1 66.72(11)
B5' C1' Co1 125.03(15)
B4' C1' Co1 67.60(11)
B6' C1' Co1 124.84(15)
C2' C1' H1' 116.0(16)
B5' C1' H1' 119.3(15)
B4' C1' H1' 124.0(14)
B6' C1' H1' 111.6(12)
Co1 C1' H1' 107.7(13)
C1' C2' B7' 111.98(19)
C1' C2' B11' 111.4(2)
B7' C2' B11' 63.49(13)
C1' C2' B6' 62.07(14)
B7' C2' B6' 115.43(19)
B11' C2' B6' 62.16(15)
C1' C2' Co1 66.73(11)
B7' C2' Co1 67.13(10)
B11' C2' Co1 124.84(16)
B6' C2' Co1 124.95(16)
C1' C2' H2' 117.2(17)
B7' C2' H2' 123.7(17)
B11' C2' H2' 117.3(17)
B6' C2' H2' 110.6(17)
Co1 C2' H2' 109.5(16)
C1' B4' B9' 103.79(17)
C1' B4' B5' 58.16(14)
B9' B4' B5' 59.95(14)
C1' B4' B8' 104.40(17)
B9' B4' B8' 60.42(13)
B5' B4' B8' 108.52(17)
C1' B4' Co1 63.97(11)
B9' B4' Co1 117.08(15)
B5' B4' Co1 117.15(16)
B8' B4' Co1 64.13(11)
C1' B4' H4' 125.9
B9' B4' H4' 121.0
B5' B4' H4' 119.8
B8' B4' H4' 122.7
Co1 B4' H4' 112.5
C1' B5' B6' 59.79(14)
C1' B5' B10' 105.21(19)
B6' B5' B10' 60.23(16)
C1' B5' B9' 103.72(17)
B6' B5' B9' 108.40(19)
B10' B5' B9' 60.27(15)
C1' B5' B4' 58.44(14)
B6' B5' B4' 109.38(19)
B10' B5' B4' 108.66(18)
B9' B5' B4' 59.59(14)
C1' B5' H5' 124.9
B6' B5' H5' 120.5
B10' B5' H5' 121.9
B9' B5' H5' 122.9
B4' B5' H5' 121.1
C2' B6' C1' 55.97(13)
C2' B6' B5' 103.59(17)
C1' B6' B5' 58.37(14)
C2' B6' B11' 58.16(14)
C1' B6' B11' 103.38(16)
B5' B6' B11' 107.98(19)
C2' B6' B10' 104.08(17)
C1' B6' B10' 104.24(18)
B5' B6' B10' 60.36(16)
B11' B6' B10' 60.15(16)
C2' B6' H6' 125.5
C1' B6' H6' 125.4
B5' B6' H6' 122.2
B11' B6' H6' 122.4
B10' B6' H6' 122.8
C2' B7' B12' 104.06(17)
C2' B7' B11' 58.34(13)
B12' B7' B11' 59.83(15)
C2' B7' B8' 104.79(18)
B12' B7' B8' 60.50(15)
B11' B7' B8' 108.6(2)
C2' B7' Co1 64.57(10)
B12' B7' Co1 117.73(18)
B11' B7' Co1 117.98(14)
B8' B7' Co1 64.40(11)
C2' B7' H7' 125.6
B12' B7' H7' 120.9
B11' B7' H7' 119.7
B8' B7' H7' 122.7
Co1 B7' H7' 111.7
C3 B8' B9' 120.82(19)
C3 B8' B4' 118.46(18)
B9' B8' B4' 58.98(14)
C3 B8' B12' 125.78(18)
B9' B8' B12' 59.16(14)
B4' B8' B12' 106.07(17)
C3 B8' B7' 126.73(19)
B9' B8' B7' 105.72(16)
B4' B8' B7' 106.58(16)
B12' B8' B7' 58.68(14)
C3 B8' Co1 110.09(15)
B9' B8' Co1 116.62(15)
B4' B8' Co1 65.02(11)
B12' B8' Co1 116.04(15)
B7' B8' Co1 64.26(11)
B4' B9' B12' 108.48(18)
B4' B9' B5' 60.46(14)
B12' B9' B5' 107.53(19)
B4' B9' B10' 108.99(19)
B12' B9' B10' 60.13(15)
B5' B9' B10' 59.79(15)
B4' B9' B8' 60.60(14)
B12' B9' B8' 60.59(14)
B5' B9' B8' 109.07(18)
B10' B9' B8' 109.65(19)
B4' B9' H9' 121.1
B12' B9' H9' 121.9
B5' B9' H9' 121.8
B10' B9' H9' 121.1
B8' B9' H9' 120.5
B11' B10' B6' 59.66(15)
B11' B10' B5' 106.84(19)
B6' B10' B5' 59.41(15)
B11' B10' B9' 107.29(18)
B6' B10' B9' 107.50(19)
B5' B10' B9' 59.94(15)
B11' B10' B12' 59.74(15)
B6' B10' B12' 107.49(19)
B5' B10' B12' 107.36(19)
B9' B10' B12' 59.77(15)
B11' B10' H10' 122.3
B6' B10' H10' 122.1
B5' B10' H10' 122.3
B9' B10' H10' 121.9
B12' B10' H10' 122.0
C2' B11' B6' 59.68(13)
C2' B11' B12' 103.89(17)
B6' B11' B12' 108.5(2)
C2' B11' B10' 105.25(19)
B6' B11' B10' 60.18(15)
B12' B11' B10' 60.47(16)
C2' B11' B7' 58.17(12)
B6' B11' B7' 108.97(16)
B12' B11' B7' 59.77(15)
B10' B11' B7' 108.8(2)
C2' B11' H11' 125.0
B6' B11' H11' 120.6
B12' B11' H11' 122.6
B10' B11' H11' 121.8
B7' B11' H11' 121.3
B7' B12' B11' 60.39(14)
B7' B12' B9' 108.28(18)
B11' B12' B9' 107.60(18)
B7' B12' B10' 108.72(18)
B11' B12' B10' 59.80(16)
B9' B12' B10' 60.10(16)
B7' B12' B8' 60.82(14)
B11' B12' B8' 109.27(18)
B9' B12' B8' 60.26(14)
B10' B12' B8' 109.36(19)
B7' B12' H12' 121.2
B11' B12' H12' 121.7
B9' B12' H12' 122.0
B10' B12' H12' 121.3
B8' B12' H12' 120.6
B8 O1 C3 113.72(18)
O1 C3 B8' 109.82(17)
O1 C3 H3A 109.7
B8' C3 H3A 109.7
O1 C3 H3B 109.7
B8' C3 H3B 109.7
H3A C3 H3B 108.2
C6 N1 C8 113.9(2)
C6 N1 C4 110.58(19)
C8 N1 C4 113.30(18)
C6 N1 H1N 101.2(17)
C8 N1 H1N 104.4(18)
C4 N1 H1N 112.7(19)
N1 C4 C5 112.7(2)
N1 C4 H4A 109.1
C5 C4 H4A 109.1
N1 C4 H4B 109.1
C5 C4 H4B 109.1
H4A C4 H4B 107.8
C4 C5 H5A 109.5
C4 C5 H5B 109.5
H5A C5 H5B 109.5
C4 C5 H5C 109.5
H5A C5 H5C 109.5
H5B C5 H5C 109.5
N1 C6 C7 112.7(2)
N1 C6 H6A 109.1
C7 C6 H6A 109.1
N1 C6 H6B 109.1
C7 C6 H6B 109.1
H6A C6 H6B 107.8
C6 C7 H7A 109.5
C6 C7 H7B 109.5
H7A C7 H7B 109.5
C6 C7 H7C 109.5
H7A C7 H7C 109.5
H7B C7 H7C 109.5
N1 C8 C9 114.34(19)
N1 C8 H8A 108.7
C9 C8 H8A 108.7
N1 C8 H8B 108.7
C9 C8 H8B 108.7
H8A C8 H8B 107.6
C8 C9 H9A 109.5
C8 C9 H9B 109.5
H9A C9 H9B 109.5
C8 C9 H9C 109.5
H9A C9 H9C 109.5
H9B C9 H9C 109.5

loop_
_geom_bond_atom_site_label_1
_geom_bond_atom_site_label_2
_geom_bond_distance
Co1 C1 2.051(2)
Co1 C2' 2.053(2)
Co1 C1' 2.054(2)
Co1 C2 2.056(2)
Co1 B8 2.075(2)
Co1 B7 2.085(2)
Co1 B7' 2.095(2)
Co1 B4 2.095(2)
Co1 B8' 2.097(2)
Co1 B4' 2.113(3)
C1 C2 1.617(3)
C1 B5 1.697(3)
C1 B4 1.697(4)
C1 B6 1.731(3)
C1 H1 0.97(3)
C2 B7 1.701(4)
C2 B11 1.703(3)
C2 B6 1.716(4)
C2 H2 0.94(3)
B4 B9 1.780(4)
B4 B5 1.795(4)
B4 B8 1.816(4)
B4 H4 1.1000
B5 B6 1.766(4)
B5 B10 1.775(4)
B5 B9 1.778(4)
B5 H5 1.1000
B6 B11 1.764(4)
B6 B10 1.776(4)
B6 H6 1.1000
B7 B11 1.779(4)
B7 B12 1.783(4)
B7 B8 1.852(4)
B7 H7 1.1000
B8 O1 1.424(3)
B8 B9 1.811(4)
B8 B12 1.814(4)
B9 B10 1.768(4)
B9 B12 1.782(4)
B9 H9 1.1000
B10 B11 1.767(4)
B10 B12 1.786(4)
B10 H10 1.1000
B11 B12 1.777(4)
B11 H11 1.1000
B12 H12 1.1000
C1' C2' 1.623(3)
C1' B5' 1.705(3)
C1' B4' 1.710(3)
C1' B6' 1.730(3)
C1' H1' 1.00(2)
C2' B7' 1.698(3)
C2' B11' 1.701(3)
C2' B6' 1.728(3)
C2' H2' 1.02(3)
B4' B9' 1.778(4)
B4' B5' 1.794(3)
B4' B8' 1.808(3)
B4' H4' 1.1000
B5' B6' 1.765(4)
B5' B10' 1.782(4)
B5' B9' 1.785(4)
B5' H5' 1.1000
B6' B11' 1.770(4)
B6' B10' 1.780(4)
B6' H6' 1.1000
B7' B12' 1.777(4)
B7' B11' 1.788(3)
B7' B8' 1.816(4)
B7' H7' 1.1000
B8' C3 1.599(3)
B8' B9' 1.805(3)
B8' B12' 1.810(3)
B9' B12' 1.784(4)
B9' B10' 1.791(4)
B9' H9' 1.1000
B10' B11' 1.779(4)
B10' B12' 1.791(4)
B10' H10' 1.1000
B11' B12' 1.778(4)
B11' H11' 1.1000
B12' H12' 1.1000
O1 C3 1.466(3)
C3 H3A 0.9700
C3 H3B 0.9700
N1 C6 1.496(3)
N1 C8 1.502(3)
N1 C4 1.502(3)
N1 H1N 0.99(3)
C4 C5 1.508(4)
C4 H4A 0.9700
C4 H4B 0.9700
C5 H5A 0.9600
C5 H5B 0.9600
C5 H5C 0.9600
C6 C7 1.519(4)
C6 H6A 0.9700
C6 H6B 0.9700
C7 H7A 0.9600
C7 H7B 0.9600
C7 H7C 0.9600
C8 C9 1.510(4)
C8 H8A 0.9700
C8 H8B 0.9700
C9 H9A 0.9600
C9 H9B 0.9600
C9 H9C 0.9600

loop_
_geom_hbond_atom_site_label_D
_geom_hbond_atom_site_label_H
_geom_hbond_atom_site_label_A
_geom_hbond_distance_DH
_geom_hbond_distance_HA
_geom_hbond_distance_DA
_geom_hbond_angle_DHA
N1 H1N O1 0.99(3) 1.70(3) 2.670(3) 169(3)

loop_
_geom_torsion_atom_site_label_1
_geom_torsion_atom_site_label_2
_geom_torsion_atom_site_label_3
_geom_torsion_atom_site_label_4
_geom_torsion
C2' Co1 C1 C2 107.74(13)
C1' Co1 C1 C2 64.90(16)
B8 Co1 C1 C2 -88.78(14)
B7 Co1 C1 C2 -35.63(13)
B7' Co1 C1 C2 157.13(13)
B4 Co1 C1 C2 -129.78(18)
B8' Co1 C1 C2 -158.21(15)
B4' Co1 C1 C2 2.2(5)
C2' Co1 C1 B5 -151.45(18)
C1' Co1 C1 B5 165.71(17)
C2 Co1 C1 B5 100.8(2)
B8 Co1 C1 B5 12.03(19)
B7 Co1 C1 B5 65.18(19)
B7' Co1 C1 B5 -102.06(19)
B4 Co1 C1 B5 -28.97(18)
B8' Co1 C1 B5 -57.4(2)
B4' Co1 C1 B5 103.0(4)
C2' Co1 C1 B4 -122.48(13)
C1' Co1 C1 B4 -165.32(13)
C2 Co1 C1 B4 129.78(18)
B8 Co1 C1 B4 41.00(13)
B7 Co1 C1 B4 94.15(14)
B7' Co1 C1 B4 -73.09(14)
B8' Co1 C1 B4 -28.4(2)
B4' Co1 C1 B4 131.9(4)
C2' Co1 C1 B6 131.02(18)
C1' Co1 C1 B6 88.2(2)
C2 Co1 C1 B6 23.28(17)
B8 Co1 C1 B6 -65.50(19)
B7 Co1 C1 B6 -12.34(19)
B7' Co1 C1 B6 -179.58(18)
B4 Co1 C1 B6 -106.5(2)
B8' Co1 C1 B6 -134.93(18)
B4' Co1 C1 B6 25.4(5)
B5 C1 C2 B7 -70.0(2)
B4 C1 C2 B7 -0.4(2)
B6 C1 C2 B7 -108.2(2)
Co1 C1 C2 B7 50.00(15)
B5 C1 C2 B11 -1.6(3)
B4 C1 C2 B11 68.1(2)
B6 C1 C2 B11 -39.80(19)
Co1 C1 C2 B11 118.44(19)
B5 C1 C2 B6 38.23(19)
B4 C1 C2 B6 107.9(2)
Co1 C1 C2 B6 158.24(16)
B5 C1 C2 Co1 -120.01(18)
B4 C1 C2 Co1 -50.36(15)
B6 C1 C2 Co1 -158.24(16)
C2' Co1 C2 C1 -85.45(13)
C1' Co1 C2 C1 -132.49(13)
B8 Co1 C2 C1 87.14(13)
B7 Co1 C2 C1 129.40(16)
B7' Co1 C2 C1 -41.0(2)
B4 Co1 C2 C1 35.28(13)
B8' Co1 C2 C1 126.4(3)
B4' Co1 C2 C1 -179.43(12)
C1 Co1 C2 B7 -129.40(16)
C2' Co1 C2 B7 145.15(13)
C1' Co1 C2 B7 98.10(13)
B8 Co1 C2 B7 -42.26(13)
B7' Co1 C2 B7 -170.37(16)
B4 Co1 C2 B7 -94.12(13)
B8' Co1 C2 B7 -3.0(4)
B4' Co1 C2 B7 51.17(15)
C1 Co1 C2 B11 -100.8(2)
C2' Co1 C2 B11 173.72(18)
C1' Co1 C2 B11 126.67(19)
B8 Co1 C2 B11 -13.69(19)
B7 Co1 C2 B11 28.57(17)
B7' Co1 C2 B11 -141.80(18)
B4 Co1 C2 B11 -65.6(2)
B8' Co1 C2 B11 25.5(4)
B4' Co1 C2 B11 79.7(2)
C1 Co1 C2 B6 -23.65(18)
C2' Co1 C2 B6 -109.1(2)
C1' Co1 C2 B6 -156.1(2)
B8 Co1 C2 B6 63.5(2)
B7 Co1 C2 B6 105.7(2)
B7' Co1 C2 B6 -64.6(3)
B4 Co1 C2 B6 11.6(2)
B8' Co1 C2 B6 102.7(4)
B4' Co1 C2 B6 156.91(18)
C2 C1 B4 B9 -62.8(2)
B5 C1 B4 B9 40.67(17)
B6 C1 B4 B9 5.5(2)
Co1 C1 B4 B9 -113.04(16)
C2 C1 B4 B5 -103.5(2)
B6 C1 B4 B5 -35.13(19)
Co1 C1 B4 B5 -153.71(16)
C2 C1 B4 B8 -0.3(2)
B5 C1 B4 B8 103.19(19)
B6 C1 B4 B8 68.1(2)
Co1 C1 B4 B8 -50.52(13)
C2 C1 B4 Co1 50.25(15)
B5 C1 B4 Co1 153.71(16)
B6 C1 B4 Co1 118.58(19)
C2' Co1 B4 C1 75.47(14)
C1' Co1 B4 C1 70.5(5)
C2 Co1 B4 C1 -34.05(13)
B8 Co1 B4 C1 -123.57(16)
B7 Co1 B4 C1 -82.40(13)
B7' Co1 B4 C1 112.05(14)
B8' Co1 B4 C1 162.69(12)
B4' Co1 B4 C1 -164.97(14)
C1 Co1 B4 B9 92.8(2)
C2' Co1 B4 B9 168.24(16)
C1' Co1 B4 B9 163.3(4)
C2 Co1 B4 B9 58.72(18)
B8 Co1 B4 B9 -30.80(17)
B7 Co1 B4 B9 10.37(19)
B7' Co1 B4 B9 -155.2(2)
B8' Co1 B4 B9 -104.54(18)
B4' Co1 B4 B9 -72.2(2)
C1 Co1 B4 B5 25.03(16)
C2' Co1 B4 B5 100.50(19)
C1' Co1 B4 B5 95.6(5)
C2 Co1 B4 B5 -9.02(19)
B8 Co1 B4 B5 -98.5(2)
B7 Co1 B4 B5 -57.37(19)
B7' Co1 B4 B5 137.1(2)
B8' Co1 B4 B5 -172.28(18)
B4' Co1 B4 B5 -139.94(18)
C1 Co1 B4 B8 123.57(16)
C2' Co1 B4 B8 -160.96(12)
C1' Co1 B4 B8 -165.9(4)
C2 Co1 B4 B8 89.52(13)
B7 Co1 B4 B8 41.17(13)
B7' Co1 B4 B8 -124.38(14)
B8' Co1 B4 B8 -73.74(13)
B4' Co1 B4 B8 -41.40(18)
C2 C1 B5 B6 -38.04(19)
B4 C1 B5 B6 -144.1(2)
Co1 C1 B5 B6 -114.2(2)
C2 C1 B5 B10 3.6(3)
B4 C1 B5 B10 -102.4(2)
B6 C1 B5 B10 41.63(19)
Co1 C1 B5 B10 -72.6(2)
C2 C1 B5 B9 65.3(2)
B4 C1 B5 B9 -40.72(17)
B6 C1 B5 B9 103.3(2)
Co1 C1 B5 B9 -10.9(2)
C2 C1 B5 B4 106.0(2)
B6 C1 B5 B4 144.1(2)
Co1 C1 B5 B4 29.84(17)
B9 B4 B5 C1 -132.71(19)
B8 B4 B5 C1 -96.06(19)
Co1 B4 B5 C1 -26.73(16)
C1 B4 B5 B6 32.56(18)
B9 B4 B5 B6 -100.2(2)
B8 B4 B5 B6 -63.5(2)
Co1 B4 B5 B6 5.8(3)
C1 B4 B5 B10 96.5(2)
B9 B4 B5 B10 -36.22(18)
B8 B4 B5 B10 0.4(2)
Co1 B4 B5 B10 69.8(2)
C1 B4 B5 B9 132.71(19)
B8 B4 B5 B9 36.65(16)
Co1 B4 B5 B9 105.98(19)
B7 C2 B6 C1 102.9(2)
B11 C2 B6 C1 137.6(2)
Co1 C2 B6 C1 24.53(18)
C1 C2 B6 B11 -137.6(2)
B7 C2 B6 B11 -34.68(19)
Co1 C2 B6 B11 -113.0(2)
C1 C2 B6 B5 -34.72(18)
B7 C2 B6 B5 68.2(2)
B11 C2 B6 B5 102.8(2)
Co1 C2 B6 B5 -10.2(3)
C1 C2 B6 B10 -96.88(19)
B7 C2 B6 B10 6.0(2)
B11 C2 B6 B10 40.68(17)
Co1 C2 B6 B10 -72.3(2)
B5 C1 B6 C2 -139.3(2)
B4 C1 B6 C2 -103.5(2)
Co1 C1 B6 C2 -24.44(17)
C2 C1 B6 B11 36.27(17)
B5 C1 B6 B11 -103.0(2)
B4 C1 B6 B11 -67.2(2)
Co1 C1 B6 B11 11.8(2)
C2 C1 B6 B5 139.3(2)
B4 C1 B6 B5 35.8(2)
Co1 C1 B6 B5 114.8(2)
C2 C1 B6 B10 98.0(2)
B5 C1 B6 B10 -41.29(19)
B4 C1 B6 B10 -5.5(3)
Co1 C1 B6 B10 73.5(2)
C1 B5 B6 C2 33.80(17)
B10 B5 B6 C2 -98.5(2)
B9 B5 B6 C2 -61.5(2)
B4 B5 B6 C2 1.9(3)
B10 B5 B6 C1 -132.3(2)
B9 B5 B6 C1 -95.3(2)
B4 B5 B6 C1 -31.85(18)
C1 B5 B6 B11 94.7(2)
B10 B5 B6 B11 -37.52(18)
B9 B5 B6 B11 -0.5(2)
B4 B5 B6 B11 62.9(2)
C1 B5 B6 B10 132.3(2)
B9 B5 B6 B10 36.98(18)
B4 B5 B6 B10 100.4(2)
C1 C2 B7 B11 103.4(2)
B6 C2 B7 B11 34.37(18)
Co1 C2 B7 B11 153.40(16)
C1 C2 B7 B12 62.7(2)
B11 C2 B7 B12 -40.72(16)
B6 C2 B7 B12 -6.4(2)
Co1 C2 B7 B12 112.68(15)
C1 C2 B7 B8 0.8(2)
B11 C2 B7 B8 -102.59(18)
B6 C2 B7 B8 -68.2(2)
Co1 C2 B7 B8 50.80(12)
C1 C2 B7 Co1 -50.00(14)
B11 C2 B7 Co1 -153.40(15)
B6 C2 B7 Co1 -119.03(18)
C1 Co1 B7 C2 34.26(12)
C2' Co1 B7 C2 -64.7(2)
C1' Co1 B7 C2 -91.82(13)
B8 Co1 B7 C2 122.76(16)
B7' Co1 B7 C2 158.1(4)
B4 Co1 B7 C2 82.41(13)
B8' Co1 B7 C2 179.04(12)
B4' Co1 B7 C2 -137.75(13)
C1 Co1 B7 B11 8.64(17)
C2' Co1 B7 B11 -90.3(2)
C1' Co1 B7 B11 -117.44(17)
C2 Co1 B7 B11 -25.62(15)
B8 Co1 B7 B11 97.1(2)
B7' Co1 B7 B11 132.5(4)
B4 Co1 B7 B11 56.79(18)
B8' Co1 B7 B11 153.42(16)
B4' Co1 B7 B11 -163.38(18)
C1 Co1 B7 B12 -59.48(19)
C2' Co1 B7 B12 -158.41(17)
C1' Co1 B7 B12 174.44(18)
C2 Co1 B7 B12 -93.7(2)
B8 Co1 B7 B12 29.01(17)
B7' Co1 B7 B12 64.3(5)
B4 Co1 B7 B12 -11.33(19)
B8' Co1 B7 B12 85.3(2)
B4' Co1 B7 B12 128.50(19)
C1 Co1 B7 B8 -88.50(13)
C2' Co1 B7 B8 172.57(16)
C1' Co1 B7 B8 145.42(12)
C2 Co1 B7 B8 -122.76(16)
B7' Co1 B7 B8 35.3(5)
B4 Co1 B7 B8 -40.35(13)
B8' Co1 B7 B8 56.28(14)
B4' Co1 B7 B8 99.49(13)
C1 B4 B8 O1 155.93(19)
B9 B4 B8 O1 -107.0(2)
B5 B4 B8 O1 -143.3(2)
Co1 B4 B8 O1 104.9(2)
C1 B4 B8 B9 -97.11(19)
B5 B4 B8 B9 -36.31(17)
Co1 B4 B8 B9 -148.16(16)
C1 B4 B8 B12 -59.9(2)
B9 B4 B8 B12 37.18(16)
B5 B4 B8 B12 0.9(2)
Co1 B4 B8 B12 -110.98(15)
C1 B4 B8 B7 0.7(2)
B9 B4 B8 B7 97.84(18)
B5 B4 B8 B7 61.5(2)
Co1 B4 B8 B7 -50.32(12)
C1 B4 B8 Co1 51.05(13)
B9 B4 B8 Co1 148.16(16)
B5 B4 B8 Co1 111.84(17)
C2 B7 B8 O1 -154.5(2)
B11 B7 B8 O1 144.4(2)
B12 B7 B8 O1 107.5(2)
Co1 B7 B8 O1 -102.7(2)
C2 B7 B8 B9 60.17(19)
B11 B7 B8 B9 -0.9(2)
B12 B7 B8 B9 -37.82(17)
Co1 B7 B8 B9 111.94(16)
C2 B7 B8 B12 97.99(19)
B11 B7 B8 B12 36.91(18)
Co1 B7 B8 B12 149.76(18)
C2 B7 B8 B4 -0.9(2)
B11 B7 B8 B4 -62.0(2)
B12 B7 B8 B4 -98.91(19)
Co1 B7 B8 B4 50.85(13)
C2 B7 B8 Co1 -51.77(13)
B11 B7 B8 Co1 -112.85(18)
B12 B7 B8 Co1 -149.76(18)
C1 Co1 B8 O1 -153.79(18)
C2' Co1 B8 O1 -44.5(4)
C1' Co1 B8 O1 60.1(2)
C2 Co1 B8 O1 159.67(18)
B7 Co1 B8 O1 120.5(2)
B7' Co1 B8 O1 -50.1(2)
B4 Co1 B8 O1 -115.1(2)
B8' Co1 B8 O1 -9.78(17)
B4' Co1 B8 O1 39.35(18)
C1 Co1 B8 B9 -8.58(16)
C2' Co1 B8 B9 100.7(4)
C1' Co1 B8 B9 -154.65(14)
C2 Co1 B8 B9 -55.12(17)
B7 Co1 B8 B9 -94.29(19)
B7' Co1 B8 B9 95.12(18)
B4 Co1 B8 B9 30.08(16)
B8' Co1 B8 B9 135.43(17)
B4' Co1 B8 B9 -175.45(16)
C1 Co1 B8 B12 57.47(18)
C2' Co1 B8 B12 166.8(3)
C1' Co1 B8 B12 -88.6(2)
C2 Co1 B8 B12 10.93(17)
B7 Co1 B8 B12 -28.24(17)
B7' Co1 B8 B12 161.17(17)
B4 Co1 B8 B12 96.1(2)
B8' Co1 B8 B12 -158.52(19)
B4' Co1 B8 B12 -109.40(18)
C1 Co1 B8 B4 -38.66(12)
C2' Co1 B8 B4 70.6(4)
C1' Co1 B8 B4 175.27(14)
C2 Co1 B8 B4 -85.20(13)
B7 Co1 B8 B4 -124.37(16)
B7' Co1 B8 B4 65.04(15)
B8' Co1 B8 B4 105.35(13)
B4' Co1 B8 B4 154.47(12)
C1 Co1 B8 B7 85.72(13)
C2' Co1 B8 B7 -165.0(3)
C1' Co1 B8 B7 -60.36(18)
C2 Co1 B8 B7 39.18(13)
B7' Co1 B8 B7 -170.58(14)
B4 Co1 B8 B7 124.37(16)
B8' Co1 B8 B7 -130.28(14)
B4' Co1 B8 B7 -81.15(13)
C1 B5 B9 B10 -99.57(19)
B6 B5 B9 B10 -37.21(17)
B4 B5 B9 B10 -139.4(2)
C1 B5 B9 B4 39.87(16)
B6 B5 B9 B4 102.23(19)
B10 B5 B9 B4 139.4(2)
C1 B5 B9 B12 -61.6(2)
B6 B5 B9 B12 0.7(2)
B10 B5 B9 B12 37.94(17)
B4 B5 B9 B12 -101.50(19)
C1 B5 B9 B8 2.8(2)
B6 B5 B9 B8 65.2(2)
B10 B5 B9 B8 102.4(2)
B4 B5 B9 B8 -37.03(16)
C1 B4 B9 B10 -3.2(2)
B5 B4 B9 B10 36.63(19)
B8 B4 B9 B10 -102.9(2)
Co1 B4 B9 B10 -71.1(2)
C1 B4 B9 B5 -39.85(17)
B8 B4 B9 B5 -139.50(17)
Co1 B4 B9 B5 -107.69(19)
C1 B4 B9 B12 61.0(2)
B5 B4 B9 B12 100.8(2)
B8 B4 B9 B12 -38.65(18)
Co1 B4 B9 B12 -6.8(3)
C1 B4 B9 B8 99.65(18)
B5 B4 B9 B8 139.50(17)
Co1 B4 B9 B8 31.80(16)
O1 B8 B9 B10 -147.0(2)
B12 B8 B9 B10 -35.90(19)
B4 B8 B9 B10 101.3(2)
B7 B8 B9 B10 1.6(2)
Co1 B8 B9 B10 69.3(2)
O1 B8 B9 B5 148.6(2)
B12 B8 B9 B5 -100.2(2)
B4 B8 B9 B5 36.95(17)
B7 B8 B9 B5 -62.8(2)
Co1 B8 B9 B5 4.9(2)
O1 B8 B9 B4 111.7(2)
B12 B8 B9 B4 -137.19(19)
B7 B8 B9 B4 -99.71(18)
Co1 B8 B9 B4 -32.02(16)
O1 B8 B9 B12 -111.1(2)
B4 B8 B9 B12 137.19(19)
B7 B8 B9 B12 37.48(17)
Co1 B8 B9 B12 105.16(18)
B5 B9 B10 B11 100.1(2)
B4 B9 B10 B11 63.3(3)
B12 B9 B10 B11 -37.65(19)
B8 B9 B10 B11 -1.7(3)
B4 B9 B10 B5 -36.84(18)
B12 B9 B10 B5 -137.78(19)
B8 B9 B10 B5 -101.8(2)
B5 B9 B10 B6 36.97(18)
B4 B9 B10 B6 0.1(3)
B12 B9 B10 B6 -100.8(2)
B8 B9 B10 B6 -64.8(2)
B5 B9 B10 B12 137.78(19)
B4 B9 B10 B12 100.9(2)
B8 B9 B10 B12 35.98(17)
C1 B5 B10 B11 -4.2(3)
B6 B5 B10 B11 37.32(19)
B9 B5 B10 B11 -101.2(2)
B4 B5 B10 B11 -64.9(2)
C1 B5 B10 B9 97.0(2)
B6 B5 B10 B9 138.51(19)
B4 B5 B10 B9 36.25(18)
C1 B5 B10 B6 -41.51(18)
B9 B5 B10 B6 -138.51(19)
B4 B5 B10 B6 -102.3(2)
C1 B5 B10 B12 59.2(2)
B6 B5 B10 B12 100.7(2)
B9 B5 B10 B12 -37.84(18)
B4 B5 B10 B12 -1.6(2)
C2 B6 B10 B11 -40.01(17)
C1 B6 B10 B11 -97.7(2)
B5 B6 B10 B11 -137.9(2)
C2 B6 B10 B9 60.7(2)
C1 B6 B10 B9 3.0(3)
B11 B6 B10 B9 100.7(2)
B5 B6 B10 B9 -37.23(18)
C2 B6 B10 B5 97.92(19)
C1 B6 B10 B5 40.19(18)
B11 B6 B10 B5 137.9(2)
C2 B6 B10 B12 -3.0(2)
C1 B6 B10 B12 -60.7(2)
B11 B6 B10 B12 37.05(18)
B5 B6 B10 B12 -100.9(2)
C1 C2 B11 B6 39.96(19)
B7 C2 B11 B6 144.82(19)
Co1 C2 B11 B6 115.3(2)
C1 C2 B11 B10 -1.2(3)
B7 C2 B11 B10 103.7(2)
B6 C2 B11 B10 -41.15(19)
Co1 C2 B11 B10 74.2(2)
C1 C2 B11 B12 -63.9(2)
B7 C2 B11 B12 40.93(18)
B6 C2 B11 B12 -103.9(2)
Co1 C2 B11 B12 11.4(3)
C1 C2 B11 B7 -104.9(2)
B6 C2 B11 B7 -144.82(19)
Co1 C2 B11 B7 -29.52(17)
C1 B6 B11 C2 -35.06(16)
B5 B6 B11 C2 -95.36(19)
B10 B6 B11 C2 -133.01(19)
C2 B6 B11 B10 133.01(19)
C1 B6 B11 B10 97.9(2)
B5 B6 B11 B10 37.64(18)
C2 B6 B11 B12 95.5(2)
C1 B6 B11 B12 60.4(2)
B5 B6 B11 B12 0.1(2)
B10 B6 B11 B12 -37.51(18)
C2 B6 B11 B7 31.37(17)
C1 B6 B11 B7 -3.7(2)
B5 B6 B11 B7 -64.0(2)
B10 B6 B11 B7 -101.6(2)
B9 B10 B11 C2 -60.2(3)
B5 B10 B11 C2 3.3(3)
B6 B10 B11 C2 40.61(18)
B12 B10 B11 C2 -98.0(2)
B9 B10 B11 B6 -100.8(2)
B5 B10 B11 B6 -37.28(19)
B12 B10 B11 B6 -138.58(19)
B9 B10 B11 B12 37.73(19)
B5 B10 B11 B12 101.3(2)
B6 B10 B11 B12 138.58(19)
B9 B10 B11 B7 1.1(3)
B5 B10 B11 B7 64.6(3)
B6 B10 B11 B7 101.9(2)
B12 B10 B11 B7 -36.68(18)
B12 B7 B11 C2 132.92(19)
B8 B7 B11 C2 96.03(18)
Co1 B7 B11 C2 27.32(16)
C2 B7 B11 B6 -31.69(17)
B12 B7 B11 B6 101.2(2)
B8 B7 B11 B6 64.3(2)
Co1 B7 B11 B6 -4.4(2)
C2 B7 B11 B10 -96.1(2)
B12 B7 B11 B10 36.82(18)
B8 B7 B11 B10 -0.1(2)
Co1 B7 B11 B10 -68.8(2)
C2 B7 B11 B12 -132.92(19)
B8 B7 B11 B12 -36.89(17)
Co1 B7 B11 B12 -105.60(19)
C2 B11 B12 B9 62.3(2)
B6 B11 B12 B9 0.3(2)
B10 B11 B12 B9 -37.13(17)
B7 B11 B12 B9 102.33(19)
C2 B11 B12 B7 -40.05(17)
B6 B11 B12 B7 -102.0(2)
B10 B11 B12 B7 -139.46(19)
C2 B11 B12 B10 99.4(2)
B6 B11 B12 B10 37.45(18)
B7 B11 B12 B10 139.46(19)
C2 B11 B12 B8 -1.8(3)
B6 B11 B12 B8 -63.7(2)
B10 B11 B12 B8 -101.2(2)
B7 B11 B12 B8 38.30(18)
B10 B9 B12 B11 37.15(18)
B5 B9 B12 B11 -0.6(2)
B4 B9 B12 B11 -64.8(2)
B8 B9 B12 B11 -103.57(19)
B10 B9 B12 B7 100.5(2)
B5 B9 B12 B7 62.7(2)
B4 B9 B12 B7 -1.5(3)
B8 B9 B12 B7 -40.26(18)
B5 B9 B12 B10 -37.80(17)
B4 B9 B12 B10 -102.0(2)
B8 B9 B12 B10 -140.71(19)
B10 B9 B12 B8 140.71(19)
B5 B9 B12 B8 102.92(19)
B4 B9 B12 B8 38.72(18)
C2 B7 B12 B11 40.05(17)
B8 B7 B12 B11 138.67(19)
Co1 B7 B12 B11 108.6(2)
C2 B7 B12 B9 -59.1(2)
B11 B7 B12 B9 -99.1(2)
B8 B7 B12 B9 39.56(18)
Co1 B7 B12 B9 9.5(3)
C2 B7 B12 B10 4.0(2)
B11 B7 B12 B10 -36.10(18)
B8 B7 B12 B10 102.57(19)
Co1 B7 B12 B10 72.5(2)
C2 B7 B12 B8 -98.61(18)
B11 B7 B12 B8 -138.67(19)
Co1 B7 B12 B8 -30.07(17)
B9 B10 B12 B11 -137.87(19)
B5 B10 B12 B11 -100.0(2)
B6 B10 B12 B11 -36.92(17)
B11 B10 B12 B9 137.87(19)
B5 B10 B12 B9 37.87(17)
B6 B10 B12 B9 100.9(2)
B11 B10 B12 B7 36.31(17)
B9 B10 B12 B7 -101.56(19)
B5 B10 B12 B7 -63.7(2)
B6 B10 B12 B7 -0.6(2)
B11 B10 B12 B8 102.17(19)
B9 B10 B12 B8 -35.70(17)
B5 B10 B12 B8 2.2(2)
B6 B10 B12 B8 65.2(2)
O1 B8 B12 B11 -154.0(2)
B9 B8 B12 B11 98.7(2)
B4 B8 B12 B11 61.6(2)
B7 B8 B12 B11 -37.42(18)
Co1 B8 B12 B11 -7.4(3)
O1 B8 B12 B9 107.3(2)
B4 B8 B12 B9 -37.11(17)
B7 B8 B12 B9 -136.2(2)
Co1 B8 B12 B9 -106.16(18)
O1 B8 B12 B7 -116.6(2)
B9 B8 B12 B7 136.2(2)
B4 B8 B12 B7 99.04(18)
Co1 B8 B12 B7 29.99(17)
O1 B8 B12 B10 142.5(2)
B9 B8 B12 B10 35.26(17)
B4 B8 B12 B10 -1.9(2)
B7 B8 B12 B10 -100.9(2)
Co1 B8 B12 B10 -70.9(2)
C1 Co1 C1' C2' 67.06(15)
C2 Co1 C1' C2' 108.71(13)
B8 Co1 C1' C2' -156.74(15)
B7 Co1 C1' C2' 158.08(13)
B7' Co1 C1' C2' -36.01(14)
B4 Co1 C1' C2' 5.8(5)
B8' Co1 C1' C2' -87.69(13)
B4' Co1 C1' C2' -128.54(17)
C1 Co1 C1' B5' 167.32(17)
C2' Co1 C1' B5' 100.3(2)
C2 Co1 C1' B5' -151.04(19)
B8 Co1 C1' B5' -56.5(2)
B7 Co1 C1' B5' -101.67(19)
B7' Co1 C1' B5' 64.24(19)
B4 Co1 C1' B5' 106.1(5)
B8' Co1 C1' B5' 12.56(18)
B4' Co1 C1' B5' -28.28(17)
C1 Co1 C1' B4' -164.40(12)
C2' Co1 C1' B4' 128.54(17)
C2 Co1 C1' B4' -122.75(13)
B8 Co1 C1' B4' -28.21(19)
B7 Co1 C1' B4' -73.38(14)
B7' Co1 C1' B4' 92.53(14)
B4 Co1 C1' B4' 134.4(4)
B8' Co1 C1' B4' 40.85(12)
C1 Co1 C1' B6' 89.7(2)
C2' Co1 C1' B6' 22.63(17)
C2 Co1 C1' B6' 131.33(19)
B8 Co1 C1' B6' -134.12(19)
B7 Co1 C1' B6' -179.30(18)
B7' Co1 C1' B6' -13.38(19)
B4 Co1 C1' B6' 28.5(6)
B8' Co1 C1' B6' -65.07(19)
B4' Co1 C1' B6' -105.9(2)
B5' C1' C2' B7' -69.3(2)
B4' C1' C2' B7' -0.4(2)
B6' C1' C2' B7' -108.07(19)
Co1 C1' C2' B7' 50.96(14)
B5' C1' C2' B11' -0.3(2)
B4' C1' C2' B11' 68.6(2)
B6' C1' C2' B11' -39.09(17)
Co1 C1' C2' B11' 119.95(17)
B5' C1' C2' B6' 38.80(17)
B4' C1' C2' B6' 107.66(19)
Co1 C1' C2' B6' 159.04(15)
B5' C1' C2' Co1 -120.24(16)
B4' C1' C2' Co1 -51.38(14)
B6' C1' C2' Co1 -159.04(15)
C1 Co1 C2' C1' -131.21(12)
C2 Co1 C2' C1' -84.00(14)
B8 Co1 C2' C1' 121.7(3)
B7 Co1 C2' C1' -37.9(2)
B7' Co1 C2' C1' 128.58(19)
B4 Co1 C2' C1' -178.53(13)
B8' Co1 C2' C1' 87.28(13)
B4' Co1 C2' C1' 36.11(13)
C1 Co1 C2' B7' 100.21(15)
C1' Co1 C2' B7' -128.58(19)
C2 Co1 C2' B7' 147.43(15)
B8 Co1 C2' B7' -6.8(4)
B7 Co1 C2' B7' -166.47(18)
B4 Co1 C2' B7' 52.89(17)
B8' Co1 C2' B7' -41.29(15)
B4' Co1 C2' B7' -92.47(15)
C1 Co1 C2' B11' 128.1(2)
C1' Co1 C2' B11' -100.7(2)
C2 Co1 C2' B11' 175.30(19)
B8 Co1 C2' B11' 21.0(5)
B7 Co1 C2' B11' -138.6(2)
B7' Co1 C2' B11' 27.88(19)
B4 Co1 C2' B11' 80.8(2)
B8' Co1 C2' B11' -13.4(2)
B4' Co1 C2' B11' -64.6(2)
C1 Co1 C2' B6' -153.89(18)
C1' Co1 C2' B6' -22.68(16)
C2 Co1 C2' B6' -106.68(19)
B8 Co1 C2' B6' 99.1(4)
B7 Co1 C2' B6' -60.6(3)
B7' Co1 C2' B6' 105.9(2)
B4 Co1 C2' B6' 158.78(17)
B8' Co1 C2' B6' 64.60(19)
B4' Co1 C2' B6' 13.43(19)
C2' C1' B4' B9' -62.8(2)
B5' C1' B4' B9' 40.60(16)
B6' C1' B4' B9' 5.6(2)
Co1 C1' B4' B9' -113.69(15)
C2' C1' B4' B5' -103.36(19)
B6' C1' B4' B5' -35.01(18)
Co1 C1' B4' B5' -154.28(15)
C2' C1' B4' B8' -0.3(2)
B5' C1' B4' B8' 103.09(18)
B6' C1' B4' B8' 68.1(2)
Co1 C1' B4' B8' -51.19(12)
C2' C1' B4' Co1 50.92(14)
B5' C1' B4' Co1 154.28(15)
B6' C1' B4' Co1 119.27(17)
C1 Co1 B4' C1' 72.6(4)
C2' Co1 B4' C1' -34.88(12)
C2 Co1 B4' C1' 74.43(14)
B8 Co1 B4' C1' 162.37(12)
B7 Co1 B4' C1' 110.22(13)
B7' Co1 B4' C1' -83.19(12)
B4 Co1 B4' C1' -166.24(14)
B8' Co1 B4' C1' -122.98(15)
C1 Co1 B4' B9' 165.4(3)
C2' Co1 B4' B9' 57.89(17)
C1' Co1 B4' B9' 92.76(19)
C2 Co1 B4' B9' 167.20(15)
B8 Co1 B4' B9' -104.86(17)
B7 Co1 B4' B9' -157.02(18)
B7' Co1 B4' B9' 9.58(17)
B4 Co1 B4' B9' -73.5(2)
B8' Co1 B4' B9' -30.22(15)
C1 Co1 B4' B5' 97.1(4)
C2' Co1 B4' B5' -10.40(17)
C1' Co1 B4' B5' 24.47(15)
C2 Co1 B4' B5' 98.90(17)
B8 Co1 B4' B5' -173.15(17)
B7 Co1 B4' B5' 134.69(18)
B7' Co1 B4' B5' -58.71(17)
B4 Co1 B4' B5' -141.77(17)
B8' Co1 B4' B5' -98.51(19)
C1 Co1 B4' B8' -164.4(4)
C2' Co1 B4' B8' 88.11(12)
C1' Co1 B4' B8' 122.98(15)
C2 Co1 B4' B8' -162.58(12)
B8 Co1 B4' B8' -74.64(12)
B7 Co1 B4' B8' -126.80(12)
B7' Co1 B4' B8' 39.80(12)
B4 Co1 B4' B8' -43.26(18)
C2' C1' B5' B6' -38.85(17)
B4' C1' B5' B6' -143.93(18)
Co1 C1' B5' B6' -114.59(19)
C2' C1' B5' B10' 2.2(2)
B4' C1' B5' B10' -102.84(18)
B6' C1' B5' B10' 41.09(17)
Co1 C1' B5' B10' -73.5(2)
C2' C1' B5' B9' 64.7(2)
B4' C1' B5' B9' -40.40(17)
B6' C1' B5' B9' 103.5(2)
Co1 C1' B5' B9' -11.1(3)
C2' C1' B5' B4' 105.08(18)
B6' C1' B5' B4' 143.93(18)
Co1 C1' B5' B4' 29.34(17)
B9' B4' B5' C1' -133.10(19)
B8' B4' B5' C1' -95.78(18)
Co1 B4' B5' C1' -25.99(15)
C1' B4' B5' B6' 32.64(17)
B9' B4' B5' B6' -100.5(2)
B8' B4' B5' B6' -63.1(2)
Co1 B4' B5' B6' 6.7(2)
C1' B4' B5' B10' 96.7(2)
B9' B4' B5' B10' -36.36(19)
B8' B4' B5' B10' 1.0(3)
Co1 B4' B5' B10' 70.8(2)
C1' B4' B5' B9' 133.10(19)
B8' B4' B5' B9' 37.32(17)
Co1 B4' B5' B9' 107.12(18)
B7' C2' B6' C1' 102.5(2)
B11' C2' B6' C1' 138.4(2)
Co1 C2' B6' C1' 23.64(16)
C1' C2' B6' B5' -35.50(16)
B7' C2' B6' B5' 67.0(2)
B11' C2' B6' B5' 102.9(2)
Co1 C2' B6' B5' -11.9(2)
C1' C2' B6' B11' -138.4(2)
B7' C2' B6' B11' -35.89(19)
Co1 C2' B6' B11' -114.8(2)
C1' C2' B6' B10' -97.86(19)
B7' C2' B6' B10' 4.7(3)
B11' C2' B6' B10' 40.56(19)
Co1 C2' B6' B10' -74.2(2)
B5' C1' B6' C2' -138.48(19)
B4' C1' B6' C2' -102.90(19)
Co1 C1' B6' C2' -23.60(17)
C2' C1' B6' B5' 138.48(19)
B4' C1' B6' B5' 35.58(18)
Co1 C1' B6' B5' 114.9(2)
C2' C1' B6' B11' 35.42(18)
B5' C1' B6' B11' -103.1(2)
B4' C1' B6' B11' -67.5(2)
Co1 C1' B6' B11' 11.8(3)
C2' C1' B6' B10' 97.55(19)
B5' C1' B6' B10' -40.93(17)
B4' C1' B6' B10' -5.4(2)
Co1 C1' B6' B10' 73.9(2)
C1' B5' B6' C2' 34.41(15)
B10' B5' B6' C2' -98.65(18)
B9' B5' B6' C2' -61.1(2)
B4' B5' B6' C2' 2.3(2)
B10' B5' B6' C1' -133.06(18)
B9' B5' B6' C1' -95.48(18)
B4' B5' B6' C1' -32.13(16)
C1' B5' B6' B11' 94.93(18)
B10' B5' B6' B11' -38.13(16)
B9' B5' B6' B11' -0.6(2)
B4' B5' B6' B11' 62.8(2)
C1' B5' B6' B10' 133.06(18)
B9' B5' B6' B10' 37.58(17)
B4' B5' B6' B10' 100.93(19)
C1' C2' B7' B12' 63.6(2)
B11' C2' B7' B12' -40.27(19)
B6' C2' B7' B12' -4.9(2)
Co1 C2' B7' B12' 114.34(17)
C1' C2' B7' B11' 103.8(2)
B6' C2' B7' B11' 35.4(2)
Co1 C2' B7' B11' 154.61(18)
C1' C2' B7' B8' 0.9(2)
B11' C2' B7' B8' -103.0(2)
B6' C2' B7' B8' -67.6(2)
Co1 C2' B7' B8' 51.65(12)
C1' C2' B7' Co1 -50.76(15)
B11' C2' B7' Co1 -154.61(18)
B6' C2' B7' Co1 -119.20(18)
C1 Co1 B7' C2' -91.20(14)
C1' Co1 B7' C2' 34.86(13)
C2 Co1 B7' C2' -61.8(2)
B8 Co1 B7' C2' 177.78(13)
B7 Co1 B7' C2' 147.3(4)
B4 Co1 B7' C2' -136.85(15)
B8' Co1 B7' C2' 122.77(17)
B4' Co1 B7' C2' 83.30(14)
C1 Co1 B7' B12' 175.71(15)
C2' Co1 B7' B12' -93.09(18)
C1' Co1 B7' B12' -58.23(16)
C2 Co1 B7' B12' -154.93(16)
B8 Co1 B7' B12' 84.69(17)
B7 Co1 B7' B12' 54.2(5)
B4 Co1 B7' B12' 130.06(17)
B8' Co1 B7' B12' 29.68(15)
B4' Co1 B7' B12' -9.79(16)
C1 Co1 B7' B11' -115.6(2)
C2' Co1 B7' B11' -24.41(18)
C1' Co1 B7' B11' 10.5(2)
C2 Co1 B7' B11' -86.3(3)
B8 Co1 B7' B11' 153.4(2)
B7 Co1 B7' B11' 122.9(4)
B4 Co1 B7' B11' -161.3(2)
B8' Co1 B7' B11' 98.4(2)
B4' Co1 B7' B11' 58.9(2)
C1 Co1 B7' B8' 146.03(12)
C2' Co1 B7' B8' -122.77(17)
C1' Co1 B7' B8' -87.91(12)
C2 Co1 B7' B8' 175.39(15)
B8 Co1 B7' B8' 55.01(14)
B7 Co1 B7' B8' 24.5(5)
B4 Co1 B7' B8' 100.38(13)
B4' Co1 B7' B8' -39.47(12)
C1' B4' B8' C3 151.38(19)
B9' B4' B8' C3 -110.7(2)
B5' B4' B8' C3 -147.9(2)
Co1 B4' B8' C3 100.28(19)
C1' B4' B8' B9' -97.89(18)
B5' B4' B8' B9' -37.12(17)
Co1 B4' B8' B9' -148.98(15)
C1' B4' B8' B12' -60.6(2)
B9' B4' B8' B12' 37.28(17)
B5' B4' B8' B12' 0.2(2)
Co1 B4' B8' B12' -111.71(16)
C1' B4' B8' B7' 0.8(2)
B9' B4' B8' B7' 98.67(18)
B5' B4' B8' B7' 61.6(2)
Co1 B4' B8' B7' -50.31(12)
C1' B4' B8' Co1 51.10(13)
B9' B4' B8' Co1 148.98(15)
B5' B4' B8' Co1 111.86(17)
C2' B7' B8' C3 -148.4(2)
B12' B7' B8' C3 113.6(2)
B11' B7' B8' C3 150.5(2)
Co1 B7' B8' C3 -96.7(2)
C2' B7' B8' B9' 60.64(19)
B12' B7' B8' B9' -37.37(16)
B11' B7' B8' B9' -0.4(2)
Co1 B7' B8' B9' 112.40(15)
C2' B7' B8' B4' -1.0(2)
B12' B7' B8' B4' -99.02(18)
B11' B7' B8' B4' -62.07(19)
Co1 B7' B8' B4' 50.74(12)
C2' B7' B8' B12' 98.01(18)
B11' B7' B8' B12' 36.95(16)
Co1 B7' B8' B12' 149.77(15)
C2' B7' B8' Co1 -51.76(12)
B12' B7' B8' Co1 -149.77(15)
B11' B7' B8' Co1 -112.81(15)
C1 Co1 B8' C3 61.5(2)
C2' Co1 B8' C3 161.16(17)
C1' Co1 B8' C3 -152.04(17)
C2 Co1 B8' C3 -48.7(4)
B8 Co1 B8' C3 -9.08(16)
B7 Co1 B8' C3 -51.19(19)
B7' Co1 B8' C3 122.0(2)
B4 Co1 B8' C3 40.49(17)
B4' Co1 B8' C3 -112.92(19)
C1 Co1 B8' B9' -156.03(15)
C2' Co1 B8' B9' -56.32(16)
C1' Co1 B8' B9' -9.52(16)
C2 Co1 B8' B9' 93.8(4)
B8 Co1 B8' B9' 133.44(18)
B7 Co1 B8' B9' 91.33(18)
B7' Co1 B8' B9' -95.44(18)
B4 Co1 B8' B9' -176.99(17)
B4' Co1 B8' B9' 29.60(15)
C1 Co1 B8' B4' 174.37(14)
C2' Co1 B8' B4' -85.92(12)
C1' Co1 B8' B4' -39.12(12)
C2 Co1 B8' B4' 64.2(4)
B8 Co1 B8' B4' 103.84(12)
B7 Co1 B8' B4' 61.73(14)
B7' Co1 B8' B4' -125.04(15)
B4 Co1 B8' B4' 153.41(12)
C1 Co1 B8' B12' -89.2(2)
C2' Co1 B8' B12' 10.52(16)
C1' Co1 B8' B12' 57.32(16)
C2 Co1 B8' B12' 160.7(3)
B8 Co1 B8' B12' -159.72(18)
B7 Co1 B8' B12' 158.16(16)
B7' Co1 B8' B12' -28.60(15)
B4 Co1 B8' B12' -110.16(17)
B4' Co1 B8' B12' 96.44(19)
C1 Co1 B8' B7' -60.59(18)
C2' Co1 B8' B7' 39.12(11)
C1' Co1 B8' B7' 85.92(12)
C2 Co1 B8' B7' -170.7(3)
B8 Co1 B8' B7' -131.12(13)
B7 Co1 B8' B7' -173.23(12)
B4 Co1 B8' B7' -81.55(12)
B4' Co1 B8' B7' 125.04(15)
C1' B4' B9' B12' 60.4(2)
B5' B4' B9' B12' 100.1(2)
B8' B4' B9' B12' -38.50(16)
Co1 B4' B9' B12' -7.1(2)
C1' B4' B9' B5' -39.69(16)
B8' B4' B9' B5' -138.62(19)
Co1 B4' B9' B5' -107.24(19)
C1' B4' B9' B10' -3.5(2)
B5' B4' B9' B10' 36.24(18)
B8' B4' B9' B10' -102.4(2)
Co1 B4' B9' B10' -71.0(2)
C1' B4' B9' B8' 98.92(17)
B5' B4' B9' B8' 138.62(19)
Co1 B4' B9' B8' 31.38(15)
C1' B5' B9' B4' 39.82(16)
B6' B5' B9' B4' 102.14(19)
B10' B5' B9' B4' 139.7(2)
C1' B5' B9' B12' -61.9(2)
B6' B5' B9' B12' 0.4(2)
B10' B5' B9' B12' 37.98(18)
B4' B5' B9' B12' -101.71(19)
C1' B5' B9' B10' -99.9(2)
B6' B5' B9' B10' -37.56(18)
B4' B5' B9' B10' -139.7(2)
C1' B5' B9' B8' 2.3(2)
B6' B5' B9' B8' 64.6(2)
B10' B5' B9' B8' 102.1(2)
B4' B5' B9' B8' -37.55(17)
C3 B8' B9' B4' 106.8(2)
B12' B8' B9' B4' -137.32(19)
B7' B8' B9' B4' -100.17(18)
Co1 B8' B9' B4' -31.50(16)
C3 B8' B9' B12' -115.9(2)
B4' B8' B9' B12' 137.32(19)
B7' B8' B9' B12' 37.15(16)
Co1 B8' B9' B12' 105.83(18)
C3 B8' B9' B5' 144.3(2)
B4' B8' B9' B5' 37.49(17)
B12' B8' B9' B5' -99.8(2)
B7' B8' B9' B5' -62.7(2)
Co1 B8' B9' B5' 6.0(2)
C3 B8' B9' B10' -151.9(2)
B4' B8' B9' B10' 101.3(2)
B12' B8' B9' B10' -36.06(18)
B7' B8' B9' B10' 1.1(2)
Co1 B8' B9' B10' 69.8(2)
C2' B6' B10' B11' -39.56(16)
C1' B6' B10' B11' -97.45(18)
B5' B6' B10' B11' -137.38(18)
C2' B6' B10' B5' 97.82(18)
C1' B6' B10' B5' 39.93(16)
B11' B6' B10' B5' 137.38(18)
C2' B6' B10' B9' 60.6(2)
C1' B6' B10' B9' 2.7(2)
B5' B6' B10' B9' -37.21(17)
B11' B6' B10' B9' 100.17(19)
C2' B6' B10' B12' -2.4(2)
C1' B6' B10' B12' -60.3(2)
B5' B6' B10' B12' -100.2(2)
B11' B6' B10' B12' 37.18(17)
C1' B5' B10' B11' -3.2(2)
B6' B5' B10' B11' 37.63(17)
B9' B5' B10' B11' -100.58(19)
B4' B5' B10' B11' -64.5(2)
C1' B5' B10' B6' -40.87(16)
B9' B5' B10' B6' -138.21(19)
B4' B5' B10' B6' -102.1(2)
C1' B5' B10' B9' 97.35(18)
B6' B5' B10' B9' 138.21(19)
B4' B5' B10' B9' 36.07(18)
C1' B5' B10' B12' 59.6(2)
B6' B5' B10' B12' 100.4(2)
B9' B5' B10' B12' -37.78(18)
B4' B5' B10' B12' -1.7(3)
B4' B9' B10' B11' 63.3(2)
B12' B9' B10' B11' -37.60(17)
B5' B9' B10' B11' 99.8(2)
B8' B9' B10' B11' -1.4(2)
B4' B9' B10' B6' 0.5(2)
B12' B9' B10' B6' -100.4(2)
B5' B9' B10' B6' 36.97(17)
B8' B9' B10' B6' -64.2(2)
B4' B9' B10' B5' -36.52(18)
B12' B9' B10' B5' -137.4(2)
B8' B9' B10' B5' -101.2(2)
B4' B9' B10' B12' 100.89(19)
B5' B9' B10' B12' 137.4(2)
B8' B9' B10' B12' 36.25(17)
C1' C2' B11' B6' 39.05(18)
B7' C2' B11' B6' 143.7(2)
Co1 C2' B11' B6' 114.9(2)
C1' C2' B11' B12' -64.5(2)
B7' C2' B11' B12' 40.20(18)
B6' C2' B11' B12' -103.5(2)
Co1 C2' B11' B12' 11.4(3)
C1' C2' B11' B10' -1.8(2)
B7' C2' B11' B10' 102.9(2)
B6' C2' B11' B10' -40.84(17)
Co1 C2' B11' B10' 74.1(2)
C1' C2' B11' B7' -104.7(2)
B6' C2' B11' B7' -143.7(2)
Co1 C2' B11' B7' -28.8(2)
C1' B6' B11' C2' -34.43(17)
B5' B6' B11' C2' -95.12(19)
B10' B6' B11' C2' -133.3(2)
C2' B6' B11' B12' 95.60(18)
C1' B6' B11' B12' 61.2(2)
B5' B6' B11' B12' 0.5(2)
B10' B6' B11' B12' -37.75(18)
C2' B6' B11' B10' 133.3(2)
C1' B6' B11' B10' 98.92(19)
B5' B6' B11' B10' 38.23(17)
C2' B6' B11' B7' 32.11(19)
C1' B6' B11' B7' -2.3(3)
B5' B6' B11' B7' -63.0(2)
B10' B6' B11' B7' -101.2(2)
B6' B10' B11' C2' 40.59(16)
B5' B10' B11' C2' 3.1(2)
B9' B10' B11' C2' -59.9(2)
B12' B10' B11' C2' -97.55(18)
B5' B10' B11' B6' -37.52(16)
B9' B10' B11' B6' -100.53(19)
B12' B10' B11' B6' -138.14(18)
B6' B10' B11' B12' 138.14(18)
B5' B10' B11' B12' 100.6(2)
B9' B10' B11' B12' 37.61(17)
B6' B10' B11' B7' 101.60(17)
B5' B10' B11' B7' 64.1(2)
B9' B10' B11' B7' 1.1(2)
B12' B10' B11' B7' -36.54(16)
B12' B7' B11' C2' 133.5(2)
B8' B7' B11' C2' 96.27(19)
Co1 B7' B11' C2' 26.01(19)
C2' B7' B11' B6' -32.69(19)
B12' B7' B11' B6' 100.8(2)
B8' B7' B11' B6' 63.6(2)
Co1 B7' B11' B6' -6.7(3)
C2' B7' B11' B12' -133.5(2)
B8' B7' B11' B12' -37.24(17)
Co1 B7' B11' B12' -107.5(2)
C2' B7' B11' B10' -96.7(2)
B12' B7' B11' B10' 36.84(17)
B8' B7' B11' B10' -0.4(2)
Co1 B7' B11' B10' -70.7(2)
C2' B7' B12' B11' 39.52(16)
B8' B7' B12' B11' 138.77(18)
Co1 B7' B12' B11' 107.90(17)
C2' B7' B12' B9' -60.8(2)
B11' B7' B12' B9' -100.29(19)
B8' B7' B12' B9' 38.48(16)
Co1 B7' B12' B9' 7.6(2)
C2' B7' B12' B10' 3.0(2)
B11' B7' B12' B10' -36.54(17)
B8' B7' B12' B10' 102.2(2)
Co1 B7' B12' B10' 71.4(2)
C2' B7' B12' B8' -99.25(18)
B11' B7' B12' B8' -138.77(18)
Co1 B7' B12' B8' -30.87(15)
C2' B11' B12' B7' -39.40(16)
B6' B11' B12' B7' -101.64(17)
B10' B11' B12' B7' -139.27(18)
C2' B11' B12' B9' 62.0(2)
B6' B11' B12' B9' -0.2(2)
B10' B11' B12' B9' -37.84(17)
B7' B11' B12' B9' 101.43(19)
C2' B11' B12' B10' 99.9(2)
B6' B11' B12' B10' 37.62(17)
B7' B11' B12' B10' 139.27(18)
C2' B11' B12' B8' -1.8(2)
B6' B11' B12' B8' -64.1(2)
B10' B11' B12' B8' -101.7(2)
B7' B11' B12' B8' 37.56(17)
B4' B9' B12' B7' -0.2(2)
B5' B9' B12' B7' 63.7(2)
B10' B9' B12' B7' 101.53(19)
B8' B9' B12' B7' -38.73(16)
B4' B9' B12' B11' -64.1(2)
B5' B9' B12' B11' -0.1(2)
B10' B9' B12' B11' 37.71(17)
B8' B9' B12' B11' -102.56(19)
B4' B9' B12' B10' -101.8(2)
B5' B9' B12' B10' -37.83(17)
B8' B9' B12' B10' -140.27(19)
B4' B9' B12' B8' 38.51(16)
B5' B9' B12' B8' 102.44(19)
B10' B9' B12' B8' 140.27(19)
B11' B10' B12' B7' 36.80(17)
B6' B10' B12' B7' -0.3(3)
B5' B10' B12' B7' -62.9(2)
B9' B10' B12' B7' -100.8(2)
B6' B10' B12' B11' -37.15(17)
B5' B10' B12' B11' -99.7(2)
B9' B10' B12' B11' -137.58(19)
B11' B10' B12' B9' 137.58(19)
B6' B10' B12' B9' 100.4(2)
B5' B10' B12' B9' 37.86(18)
B11' B10' B12' B8' 101.55(19)
B6' B10' B12' B8' 64.4(2)
B5' B10' B12' B8' 1.8(3)
B9' B10' B12' B8' -36.03(18)
C3 B8' B12' B7' -115.1(2)
B9' B8' B12' B7' 137.12(18)
B4' B8' B12' B7' 99.92(18)
Co1 B8' B12' B7' 30.32(15)
C3 B8' B12' B11' -152.5(2)
B9' B8' B12' B11' 99.7(2)
B4' B8' B12' B11' 62.5(2)
B7' B8' B12' B11' -37.38(17)
Co1 B8' B12' B11' -7.1(2)
C3 B8' B12' B9' 107.8(2)
B4' B8' B12' B9' -37.19(16)
B7' B8' B12' B9' -137.12(18)
Co1 B8' B12' B9' -106.80(17)
C3 B8' B12' B10' 143.7(2)
B9' B8' B12' B10' 35.97(18)
B4' B8' B12' B10' -1.2(2)
B7' B8' B12' B10' -101.1(2)
Co1 B8' B12' B10' -70.8(2)
B9 B8 O1 C3 -115.5(2)
B12 B8 O1 C3 175.19(19)
B4 B8 O1 C3 -46.2(3)
B7 B8 O1 C3 103.6(2)
Co1 B8 O1 C3 28.5(2)
B8 O1 C3 B8' -35.2(3)
B9' B8' C3 O1 -114.7(2)
B4' B8' C3 O1 -45.7(3)
B12' B8' C3 O1 173.1(2)
B7' B8' C3 O1 98.3(2)
Co1 B8' C3 O1 26.0(2)
C6 N1 C4 C5 -172.1(2)
C8 N1 C4 C5 58.7(3)
C8 N1 C6 C7 -58.2(3)
C4 N1 C6 C7 172.9(2)
C6 N1 C8 C9 -64.7(3)
C4 N1 C8 C9 62.8(3)
